data_7707635
loop_
_publ_author_name
'Steuer, Lena'
'Kaifer, Elisabeth'
'Himmel, Hans-J\"org'

_publ_section_title
;
 On the metal-ligand bonding in dinuclear complexes with redox-active
 guanidine ligands.
;
_journal_issue 27
_journal_name_full 'Dalton transactions (Cambridge, England : 2003)'
_journal_page_first 9467
_journal_page_last 9482
_journal_paper_doi 10.1039/d1dt01354h
_journal_volume 50
_journal_year 2021
_chemical_formula_moiety 'C26 H50 Cl4 Mn2 N12, 3.5(C H2 Cl2)'
_chemical_formula_sum 'C29.5 H57 Cl11 Mn2 N12'
_chemical_formula_weight 1079.70
_space_group_crystal_system monoclinic
_space_group_IT_number 14
_space_group_name_Hall '-P 2yn'
_space_group_name_H-M_alt 'P 1 21/n 1'
_atom_sites_solution_hydrogens geom
_audit_creation_date 2021-04-08
_audit_creation_method
;
Olex2 1.3
(compiled 2020.11.12 svn.r5f609507 for OlexSys, GUI svn.r6226)
;
_audit_update_record
;
2021-04-23 deposited with the CCDC.	2021-06-09 downloaded from the CCDC.
;
_cell_angle_alpha 90
_cell_angle_beta 111.374(3)
_cell_angle_gamma 90
_cell_formula_units_Z 4
_cell_length_a 16.5412(11)
_cell_length_b 17.5177(11)
_cell_length_c 19.2787(13)
_cell_measurement_reflns_used 9817
_cell_measurement_temperature 101(2)
_cell_measurement_theta_max 27.44
_cell_measurement_theta_min 2.27
_cell_volume 5202.1(6)
_computing_cell_refinement 'SAINT V8.40A (Bruker, 2019)'
_computing_data_collection 'APEX3 v2018.7-2 (Bruker AXS)'
_computing_data_reduction 'SAINT V8.40A (Bruker, 2019)'
_computing_molecular_graphics 'Olex2 1.3 (Dolomanov et al., 2009)'
_computing_publication_material 'Olex2 1.3 (Dolomanov et al., 2009)'
_computing_structure_refinement 'XL  (Sheldrick, 2008)'
_computing_structure_solution 'XT (Sheldrick, 2015)'
_diffrn_ambient_temperature 101.0
_diffrn_detector 'Bruker Photon III detector'
_diffrn_detector_type 'CPAD detector'
_diffrn_measured_fraction_theta_full 0.999
_diffrn_measured_fraction_theta_max 0.999
_diffrn_measurement_device 'three-circle diffractometer'
_diffrn_measurement_device_type 'Bruker D8 Venture'
_diffrn_measurement_method '\w and \f scans'
_diffrn_radiation_monochromator 'mirror optics'
_diffrn_radiation_probe x-ray
_diffrn_radiation_type MoK\a
_diffrn_radiation_wavelength 0.71073
_diffrn_reflns_av_R_equivalents 0.1028
_diffrn_reflns_av_unetI/netI 0.0330
_diffrn_reflns_Laue_measured_fraction_full 0.999
_diffrn_reflns_Laue_measured_fraction_max 0.999
_diffrn_reflns_limit_h_max 21
_diffrn_reflns_limit_h_min -21
_diffrn_reflns_limit_k_max 22
_diffrn_reflns_limit_k_min -22
_diffrn_reflns_limit_l_max 25
_diffrn_reflns_limit_l_min -25
_diffrn_reflns_number 209632
_diffrn_reflns_point_group_measured_fraction_full 0.999
_diffrn_reflns_point_group_measured_fraction_max 0.999
_diffrn_reflns_theta_full 25.242
_diffrn_reflns_theta_max 27.511
_diffrn_reflns_theta_min 2.032
_diffrn_source 'microfocus sealed X-ray tube'
_diffrn_source_current 1.4
_diffrn_source_power 0.07
_diffrn_source_type 'Incoatec I\ms'
_diffrn_source_voltage 50.0
_diffrn_standards_number 0
_exptl_absorpt_coefficient_mu 1.085
_exptl_absorpt_correction_T_max 0.7456
_exptl_absorpt_correction_T_min 0.6808
_exptl_absorpt_correction_type multi-scan
_exptl_absorpt_process_details
;
SADABS-2016/2 (Bruker,2016/2) was used for absorption correction.
wR2(int) was 0.1026 before and 0.0721 after correction.
The Ratio of minimum to maximum transmission is 0.9131.
The \l/2 correction factor is Not present.
;
_exptl_crystal_colour 'clear greenish yellow'
_exptl_crystal_colour_lustre clear
_exptl_crystal_colour_modifier greenish
_exptl_crystal_colour_primary yellow
_exptl_crystal_density_diffrn 1.379
_exptl_crystal_description hexagonal
_exptl_crystal_F_000 2220
_exptl_crystal_size_max 0.4
_exptl_crystal_size_mid 0.3
_exptl_crystal_size_min 0.3
_refine_diff_density_max 0.964
_refine_diff_density_min -0.873
_refine_diff_density_rms 0.080
_refine_ls_extinction_method none
_refine_ls_goodness_of_fit_ref 1.037
_refine_ls_hydrogen_treatment constr
_refine_ls_matrix_type full
_refine_ls_number_parameters 530
_refine_ls_number_reflns 11947
_refine_ls_number_restraints 1
_refine_ls_restrained_S_all 1.043
_refine_ls_R_factor_all 0.0560
_refine_ls_R_factor_gt 0.0374
_refine_ls_shift/su_max 0.001
_refine_ls_shift/su_mean 0.000
_refine_ls_structure_factor_coef Fsqd
_refine_ls_weighting_details 'w=1/[\s^2^(Fo^2^)+(0.0498P)^2^+5.9028P] where P=(Fo^2^+2Fc^2^)/3'
_refine_ls_weighting_scheme calc
_refine_ls_wR_factor_gt 0.0971
_refine_ls_wR_factor_ref 0.1067
_reflns_Friedel_coverage 0.000
_reflns_number_gt 9325
_reflns_number_total 11947
_reflns_threshold_expression 'I > 2\s(I)'
_cod_data_source_file d1dt01354h2.cif
_cod_data_source_block mo_ls370_0m
_cod_depositor_comments 'Adding full bibliography for 7707623--7707635.cif.'
_cod_original_formula_sum 'C29.50 H57 Cl11 Mn2 N12'
_cod_database_code 7707635
_shelx_shelxl_version_number 2018/3
_shelx_space_group_comment
;
The symmetry employed for this shelxl refinement is uniquely defined
by the following loop, which should always be used as a source of
symmetry information in preference to the above space-group names.
They are only intended as comments.
;
_shelx_estimated_absorpt_t_max 0.737
_shelx_estimated_absorpt_t_min 0.671
_olex2_refinement_description
;
1. Fixed Uiso
 At 1.2 times of:
  All C(H) groups, All C(H,H) groups, All C(H,H,H,H) groups
 At 1.5 times of:
  All C(H,H,H) groups
2. Restrained distances
 Cl13-C30
 1.77 with sigma of 0.02
3. Others
 Fixed Sof: Cl5(0.5) Cl6(0.5) C27(0.5) H27A(0.5) H27B(0.5) H30A(0.85)
 H30B(0.85) H30C(0.15) H30D(0.15) Cl12(0.85) Cl13(0.15)
4.a Secondary CH2 refined with riding coordinates:
 C27(H27A,H27B), C28(H28A,H28B), C29(H29A,H29B), C30(H30A,H30B), C30(H30C,H30D)
4.b Aromatic/amide H refined with riding coordinates:
 C3(H3), C16(H16)
4.c Idealised Me refined as rotating group:
 C5(H5A,H5B,H5C), C6(H6A,H6B,H6C), C7(H7A,H7B,H7C), C8(H8A,H8B,H8C), C10(H10A,
 H10B,H10C), C11(H11A,H11B,H11C), C12(H12A,H12B,H12C), C13(H13A,H13B,H13C),
 C18(H18A,H18B,H18C), C19(H19A,H19B,H19C), C20(H20A,H20B,H20C), C21(H21A,H21B,
 H21C), C23(H23A,H23B,H23C), C24(H24A,H24B,H24C), C25(H25A,H25B,H25C), C26(H26A,
 H26B,H26C)
;
_olex2_submission_special_instructions 'No special instructions were received'

loop_
_space_group_symop_operation_xyz
'x, y, z'
'-x+1/2, y+1/2, -z+1/2'
'-x, -y, -z'
'x-1/2, -y-1/2, z-1/2'

loop_
_atom_site_label
_atom_site_type_symbol
_atom_site_fract_x
_atom_site_fract_y
_atom_site_fract_z
_atom_site_U_iso_or_equiv
_atom_site_adp_type
_atom_site_occupancy
_atom_site_site_symmetry_order
_atom_site_calc_flag
_atom_site_refinement_flags_posn
_atom_site_refinement_flags_adp
_atom_site_refinement_flags_occupancy
_atom_site_disorder_assembly
_atom_site_disorder_group
Mn1 Mn 0.65773(2) 0.60017(2) 0.20109(2) 0.01250(8) Uani 1 1 d . . . . .
Mn2 Mn 0.66244(2) 0.59730(2) 0.40017(2) 0.01334(8) Uani 1 1 d . . . . .
Cl1 Cl 0.59864(4) 0.67798(3) 0.28821(3) 0.01705(12) Uani 1 1 d . . . . .
Cl2 Cl 0.71740(4) 0.51852(3) 0.31304(3) 0.01826(12) Uani 1 1 d . . . . .
Cl3 Cl 0.76992(4) 0.68239(3) 0.19682(4) 0.02462(14) Uani 1 1 d . . . . .
Cl4 Cl 0.79128(4) 0.65296(3) 0.48575(3) 0.02034(12) Uani 1 1 d . . . . .
N1 N 0.53125(12) 0.61088(10) 0.11301(11) 0.0148(4) Uani 1 1 d . . . . .
N2 N 0.39247(13) 0.61470(11) 0.12279(11) 0.0172(4) Uani 1 1 d . . . . .
N3 N 0.46835(13) 0.72598(11) 0.12358(11) 0.0166(4) Uani 1 1 d . . . . .
N4 N 0.34745(12) 0.50010(10) -0.12921(10) 0.0138(4) Uani 1 1 d . . . . .
N5 N 0.34666(13) 0.63377(11) -0.15175(11) 0.0168(4) Uani 1 1 d . . . . .
N6 N 0.21823(12) 0.56756(11) -0.18264(11) 0.0176(4) Uani 1 1 d . . . . .
N7 N 0.55078(12) 0.62712(11) 0.43477(11) 0.0150(4) Uani 1 1 d . . . . .
N8 N 0.40942(13) 0.67585(11) 0.36685(11) 0.0191(4) Uani 1 1 d . . . . .
N9 N 0.52572(13) 0.75718(11) 0.41728(11) 0.0193(4) Uani 1 1 d . . . . .
N10 N 0.63201(12) 0.49027(11) 0.44056(11) 0.0158(4) Uani 1 1 d . . . . .
N11 N 0.59774(14) 0.37066(12) 0.38041(12) 0.0214(4) Uani 1 1 d . . . . .
N12 N 0.73990(13) 0.40266(11) 0.45041(12) 0.0203(4) Uani 1 1 d . . . . .
C1 C 0.51264(14) 0.55373(12) 0.05725(12) 0.0134(4) Uani 1 1 d . . . . .
C2 C 0.42446(14) 0.50265(12) -0.06515(12) 0.0127(4) Uani 1 1 d . . . . .
C3 C 0.43833(14) 0.55492(12) -0.00735(12) 0.0142(4) Uani 1 1 d . . . . .
H3 H 0.395524 0.592807 -0.012170 0.017 Uiso 1 1 calc R U . . .
C4 C 0.46463(15) 0.64966(13) 0.11909(12) 0.0150(4) Uani 1 1 d . . . . .
C5 C 0.30495(16) 0.64440(16) 0.08318(15) 0.0256(6) Uani 1 1 d . . . . .
H5A H 0.308700 0.692788 0.059017 0.038 Uiso 1 1 calc R U . . .
H5B H 0.275856 0.652840 0.118635 0.038 Uiso 1 1 calc R U . . .
H5C H 0.271705 0.607452 0.045373 0.038 Uiso 1 1 calc R U . . .
C6 C 0.39690(17) 0.53528(14) 0.14585(15) 0.0241(5) Uani 1 1 d . . . . .
H6A H 0.384396 0.502123 0.102236 0.036 Uiso 1 1 calc R U . . .
H6B H 0.354091 0.526059 0.169124 0.036 Uiso 1 1 calc R U . . .
H6C H 0.455202 0.524136 0.181737 0.036 Uiso 1 1 calc R U . . .
C7 C 0.42686(17) 0.77051(14) 0.16506(14) 0.0221(5) Uani 1 1 d . . . . .
H7A H 0.380333 0.801584 0.130390 0.033 Uiso 1 1 calc R U . . .
H7B H 0.469919 0.803941 0.200388 0.033 Uiso 1 1 calc R U . . .
H7C H 0.402411 0.736000 0.192323 0.033 Uiso 1 1 calc R U . . .
C8 C 0.53068(17) 0.76739(14) 0.10050(14) 0.0229(5) Uani 1 1 d . . . . .
H8A H 0.584929 0.773926 0.143344 0.034 Uiso 1 1 calc R U . . .
H8B H 0.506920 0.817598 0.081121 0.034 Uiso 1 1 calc R U . . .
H8C H 0.542110 0.738524 0.061504 0.034 Uiso 1 1 calc R U . . .
C9 C 0.30601(15) 0.56597(13) -0.15305(12) 0.0146(4) Uani 1 1 d . . . . .
C10 C 0.43232(16) 0.63646(15) -0.15590(15) 0.0239(5) Uani 1 1 d . . . . .
H10A H 0.476049 0.642222 -0.105675 0.036 Uiso 1 1 calc R U . . .
H10B H 0.435808 0.679926 -0.186693 0.036 Uiso 1 1 calc R U . . .
H10C H 0.443054 0.589057 -0.178138 0.036 Uiso 1 1 calc R U . . .
C11 C 0.31907(17) 0.70430(13) -0.12610(14) 0.0223(5) Uani 1 1 d . . . . .
H11A H 0.265527 0.694846 -0.116754 0.033 Uiso 1 1 calc R U . . .
H11B H 0.308541 0.743815 -0.164375 0.033 Uiso 1 1 calc R U . . .
H11C H 0.364660 0.721440 -0.079992 0.033 Uiso 1 1 calc R U . . .
C12 C 0.17094(16) 0.62268(15) -0.23959(14) 0.0241(5) Uani 1 1 d . . . . .
H12A H 0.132340 0.595561 -0.283685 0.036 Uiso 1 1 calc R U . . .
H12B H 0.212241 0.653640 -0.253212 0.036 Uiso 1 1 calc R U . . .
H12C H 0.136444 0.655923 -0.220179 0.036 Uiso 1 1 calc R U . . .
C13 C 0.16641(16) 0.50632(15) -0.17052(16) 0.0268(6) Uani 1 1 d . . . . .
H13A H 0.147209 0.472697 -0.214142 0.040 Uiso 1 1 calc R U . . .
H13B H 0.115631 0.527695 -0.162725 0.040 Uiso 1 1 calc R U . . .
H13C H 0.201243 0.477006 -0.126454 0.040 Uiso 1 1 calc R U . . .
C14 C 0.52170(15) 0.56348(13) 0.46498(13) 0.0149(4) Uani 1 1 d . . . . .
C15 C 0.56331(15) 0.49304(13) 0.46746(12) 0.0148(4) Uani 1 1 d . . . . .
C16 C 0.54051(15) 0.43116(13) 0.50221(13) 0.0158(4) Uani 1 1 d . . . . .
H16 H 0.568516 0.383540 0.503544 0.019 Uiso 1 1 calc R U . . .
C17 C 0.49607(15) 0.68457(13) 0.40736(13) 0.0157(4) Uani 1 1 d . . . . .
C18 C 0.37780(18) 0.60654(15) 0.32426(15) 0.0278(6) Uani 1 1 d . . . . .
H18A H 0.425222 0.582155 0.313449 0.042 Uiso 1 1 calc R U . . .
H18B H 0.330603 0.619212 0.277420 0.042 Uiso 1 1 calc R U . . .
H18C H 0.356234 0.571469 0.353179 0.042 Uiso 1 1 calc R U . . .
C19 C 0.34319(17) 0.72326(16) 0.37907(16) 0.0296(6) Uani 1 1 d . . . . .
H19A H 0.307253 0.691574 0.398338 0.044 Uiso 1 1 calc R U . . .
H19B H 0.306577 0.746600 0.331867 0.044 Uiso 1 1 calc R U . . .
H19C H 0.371305 0.763417 0.415214 0.044 Uiso 1 1 calc R U . . .
C20 C 0.48753(19) 0.81790(14) 0.36356(15) 0.0268(6) Uani 1 1 d . . . . .
H20A H 0.531130 0.837701 0.344842 0.040 Uiso 1 1 calc R U . . .
H20B H 0.467707 0.859178 0.387794 0.040 Uiso 1 1 calc R U . . .
H20C H 0.438091 0.797621 0.321945 0.040 Uiso 1 1 calc R U . . .
C21 C 0.61040(18) 0.77530(15) 0.47265(17) 0.0301(6) Uani 1 1 d . . . . .
H21A H 0.626246 0.736696 0.512154 0.045 Uiso 1 1 calc R U . . .
H21B H 0.608275 0.825630 0.494115 0.045 Uiso 1 1 calc R U . . .
H21C H 0.653773 0.775786 0.449030 0.045 Uiso 1 1 calc R U . . .
C22 C 0.65572(15) 0.42178(13) 0.42414(13) 0.0168(5) Uani 1 1 d . . . . .
C23 C 0.6051(2) 0.28869(14) 0.39551(18) 0.0319(7) Uani 1 1 d . . . . .
H23A H 0.656717 0.278653 0.439947 0.048 Uiso 1 1 calc R U . . .
H23B H 0.610267 0.261694 0.352787 0.048 Uiso 1 1 calc R U . . .
H23C H 0.553315 0.270756 0.403915 0.048 Uiso 1 1 calc R U . . .
C24 C 0.51392(17) 0.39643(16) 0.32942(15) 0.0282(6) Uani 1 1 d . . . . .
H24A H 0.471599 0.393983 0.354081 0.042 Uiso 1 1 calc R U . . .
H24B H 0.494724 0.363562 0.285252 0.042 Uiso 1 1 calc R U . . .
H24C H 0.518730 0.449182 0.314441 0.042 Uiso 1 1 calc R U . . .
C25 C 0.77920(18) 0.35421(15) 0.40966(17) 0.0291(6) Uani 1 1 d . . . . .
H25A H 0.803315 0.308337 0.439006 0.044 Uiso 1 1 calc R U . . .
H25B H 0.825694 0.382357 0.400756 0.044 Uiso 1 1 calc R U . . .
H25C H 0.734949 0.339405 0.361860 0.044 Uiso 1 1 calc R U . . .
C26 C 0.80142(17) 0.44429(16) 0.51258(17) 0.0312(6) Uani 1 1 d . . . . .
H26A H 0.828031 0.485233 0.493551 0.047 Uiso 1 1 calc R U . . .
H26B H 0.846652 0.409333 0.543111 0.047 Uiso 1 1 calc R U . . .
H26C H 0.771018 0.466371 0.542969 0.047 Uiso 1 1 calc R U . . .
Cl5 Cl 0.02978(18) 0.57834(16) 0.15106(13) 0.0824(7) Uani 0.5 1 d . . P . .
Cl6 Cl 0.10047(14) 0.69198(12) 0.26430(12) 0.0626(5) Uani 0.5 1 d . . P . .
C27 C 0.0289(5) 0.6175(4) 0.2313(4) 0.0493(18) Uani 0.5 1 d . . P . .
H27A H 0.042988 0.577242 0.269948 0.059 Uiso 0.5 1 calc R U P . .
H27B H -0.030471 0.635953 0.222904 0.059 Uiso 0.5 1 calc R U P . .
Cl7 Cl 0.30093(6) 0.31377(5) 0.32915(5) 0.0486(2) Uani 1 1 d . . . . .
Cl8 Cl 0.19995(7) 0.45380(6) 0.29868(6) 0.0644(3) Uani 1 1 d . . . . .
C28 C 0.2796(2) 0.40022(19) 0.36666(18) 0.0403(7) Uani 1 1 d . . . . .
H28A H 0.259755 0.388818 0.408197 0.048 Uiso 1 1 calc R U . . .
H28B H 0.333714 0.430486 0.386826 0.048 Uiso 1 1 calc R U . . .
Cl9 Cl 0.20251(7) 0.41121(6) 0.01389(6) 0.0609(3) Uani 1 1 d . . . . .
Cl10 Cl 0.33871(5) 0.29843(5) 0.06532(5) 0.0478(2) Uani 1 1 d . . . . .
C29 C 0.2909(2) 0.36841(18) -0.00231(17) 0.0394(7) Uani 1 1 d . . . . .
H29A H 0.270371 0.344888 -0.052445 0.047 Uiso 1 1 calc R U . . .
H29B H 0.334545 0.407840 -0.000486 0.047 Uiso 1 1 calc R U . . .
Cl11 Cl 0.97925(6) 0.50030(5) 0.39385(6) 0.0590(3) Uani 1 1 d . . . . .
C30 C 0.9260(2) 0.5892(2) 0.3885(3) 0.0602(11) Uani 1 1 d D . . . .
H30A H 0.880035 0.594477 0.338583 0.072 Uiso 0.85 1 calc R U P A 1
H30B H 0.897693 0.590034 0.425794 0.072 Uiso 0.85 1 calc R U P A 1
H30C H 0.931961 0.608919 0.438306 0.072 Uiso 0.15 1 calc R U P B 2
H30D H 0.863830 0.586755 0.356233 0.072 Uiso 0.15 1 calc R U P B 2
Cl12 Cl 0.99537(6) 0.66511(6) 0.40407(8) 0.0506(3) Uani 0.85 1 d . . P C 1
Cl13 Cl 0.9959(4) 0.6500(5) 0.3421(6) 0.078(2) Uani 0.15 1 d D . P C 2

loop_
_atom_site_aniso_label
_atom_site_aniso_U_11
_atom_site_aniso_U_22
_atom_site_aniso_U_33
_atom_site_aniso_U_23
_atom_site_aniso_U_13
_atom_site_aniso_U_12
Mn1 0.01341(16) 0.01204(16) 0.01097(16) -0.00092(12) 0.00316(13) -0.00078(12)
Mn2 0.01472(17) 0.01302(16) 0.01298(17) 0.00034(13) 0.00588(13) -0.00011(13)
Cl1 0.0216(3) 0.0161(3) 0.0133(3) 0.0012(2) 0.0062(2) 0.0044(2)
Cl2 0.0228(3) 0.0185(3) 0.0146(3) 0.0023(2) 0.0082(2) 0.0063(2)
Cl3 0.0292(3) 0.0218(3) 0.0275(3) -0.0056(2) 0.0159(3) -0.0109(2)
Cl4 0.0188(3) 0.0208(3) 0.0188(3) -0.0018(2) 0.0037(2) -0.0036(2)
N1 0.0153(9) 0.0136(9) 0.0138(9) -0.0041(7) 0.0031(8) 0.0005(7)
N2 0.0167(10) 0.0169(10) 0.0169(10) -0.0023(8) 0.0048(8) 0.0011(7)
N3 0.0186(10) 0.0128(9) 0.0162(10) -0.0029(7) 0.0037(8) 0.0029(7)
N4 0.0144(9) 0.0134(9) 0.0117(9) -0.0003(7) 0.0025(7) 0.0020(7)
N5 0.0190(10) 0.0135(9) 0.0168(10) -0.0001(7) 0.0054(8) 0.0023(8)
N6 0.0147(9) 0.0186(10) 0.0165(10) 0.0016(8) 0.0019(8) 0.0051(8)
N7 0.0168(9) 0.0133(9) 0.0178(10) 0.0018(7) 0.0096(8) 0.0015(7)
N8 0.0197(10) 0.0178(10) 0.0197(10) 0.0023(8) 0.0070(8) 0.0032(8)
N9 0.0232(10) 0.0137(9) 0.0221(11) 0.0015(8) 0.0098(9) 0.0029(8)
N10 0.0172(10) 0.0150(9) 0.0193(10) 0.0020(8) 0.0117(8) 0.0026(7)
N11 0.0244(11) 0.0172(10) 0.0282(12) -0.0037(8) 0.0163(9) -0.0011(8)
N12 0.0206(10) 0.0153(10) 0.0285(12) 0.0021(8) 0.0131(9) 0.0050(8)
C1 0.0177(11) 0.0110(10) 0.0114(10) -0.0018(8) 0.0051(9) 0.0000(8)
C2 0.0126(10) 0.0121(10) 0.0118(10) 0.0007(8) 0.0026(8) -0.0007(8)
C3 0.0143(10) 0.0138(10) 0.0130(11) 0.0012(8) 0.0033(9) 0.0036(8)
C4 0.0173(11) 0.0153(10) 0.0086(10) 0.0002(8) 0.0003(9) 0.0035(9)
C5 0.0170(12) 0.0308(14) 0.0260(14) -0.0058(11) 0.0041(10) 0.0018(10)
C6 0.0306(14) 0.0209(12) 0.0244(13) -0.0024(10) 0.0143(11) -0.0020(10)
C7 0.0262(13) 0.0188(12) 0.0187(12) -0.0042(9) 0.0052(10) 0.0094(10)
C8 0.0295(13) 0.0154(11) 0.0230(13) 0.0002(9) 0.0086(11) 0.0000(10)
C9 0.0170(11) 0.0162(11) 0.0097(10) -0.0019(8) 0.0035(9) 0.0023(8)
C10 0.0233(13) 0.0223(13) 0.0283(14) 0.0042(10) 0.0118(11) -0.0013(10)
C11 0.0289(13) 0.0147(11) 0.0211(13) -0.0023(9) 0.0066(11) 0.0039(10)
C12 0.0200(12) 0.0264(13) 0.0197(13) 0.0010(10) -0.0002(10) 0.0080(10)
C13 0.0147(12) 0.0280(14) 0.0342(15) 0.0027(11) 0.0047(11) 0.0004(10)
C14 0.0174(11) 0.0132(10) 0.0147(11) 0.0005(8) 0.0065(9) 0.0016(8)
C15 0.0163(11) 0.0161(11) 0.0136(11) -0.0001(8) 0.0074(9) 0.0015(8)
C16 0.0188(11) 0.0134(10) 0.0173(11) 0.0017(8) 0.0092(9) 0.0041(8)
C17 0.0205(11) 0.0159(11) 0.0144(11) 0.0002(9) 0.0108(9) 0.0010(9)
C18 0.0274(14) 0.0261(13) 0.0231(14) -0.0013(11) 0.0012(11) -0.0038(11)
C19 0.0230(13) 0.0337(15) 0.0335(15) 0.0057(12) 0.0121(12) 0.0088(11)
C20 0.0399(16) 0.0148(12) 0.0293(14) 0.0056(10) 0.0169(12) 0.0047(11)
C21 0.0281(14) 0.0184(12) 0.0384(16) -0.0067(11) 0.0056(12) -0.0015(10)
C22 0.0201(11) 0.0164(11) 0.0182(12) 0.0030(9) 0.0119(10) 0.0010(9)
C23 0.0398(16) 0.0159(12) 0.0526(19) -0.0078(12) 0.0320(15) -0.0054(11)
C24 0.0239(13) 0.0364(15) 0.0261(14) -0.0071(11) 0.0113(11) -0.0037(11)
C25 0.0304(14) 0.0198(13) 0.0477(18) 0.0039(12) 0.0268(14) 0.0074(11)
C26 0.0223(13) 0.0285(14) 0.0364(16) 0.0043(12) 0.0030(12) 0.0061(11)
Cl5 0.0882(17) 0.1044(19) 0.0543(13) -0.0176(12) 0.0256(12) -0.0423(15)
Cl6 0.0588(12) 0.0633(12) 0.0623(12) -0.0006(10) 0.0181(10) -0.0260(10)
C27 0.040(4) 0.032(3) 0.061(5) 0.019(3) 0.000(3) -0.007(3)
Cl7 0.0523(5) 0.0521(5) 0.0475(5) -0.0123(4) 0.0254(4) -0.0165(4)
Cl8 0.0599(6) 0.0618(6) 0.0587(6) 0.0011(5) 0.0063(5) -0.0063(5)
C28 0.0465(18) 0.0484(19) 0.0296(16) -0.0064(14) 0.0182(14) -0.0159(15)
Cl9 0.0627(6) 0.0620(6) 0.0624(6) 0.0188(5) 0.0282(5) 0.0129(5)
Cl10 0.0379(4) 0.0518(5) 0.0488(5) 0.0109(4) 0.0100(4) -0.0061(4)
C29 0.0528(19) 0.0377(17) 0.0291(16) -0.0019(13) 0.0165(15) -0.0160(15)
Cl11 0.0476(5) 0.0468(5) 0.0682(6) -0.0116(4) 0.0040(5) -0.0155(4)
C30 0.0313(18) 0.069(3) 0.081(3) -0.035(2) 0.0216(19) -0.0111(17)
Cl12 0.0316(5) 0.0351(5) 0.0791(8) 0.0014(5) 0.0130(5) 0.0075(4)
Cl13 0.041(4) 0.067(5) 0.107(7) 0.013(5) 0.003(4) 0.009(3)

loop_
_atom_type_symbol
_atom_type_description
_atom_type_scat_dispersion_real
_atom_type_scat_dispersion_imag
_atom_type_scat_source
C C 0.0033 0.0016 'International Tables Vol C Tables 4.2.6.8 and 6.1.1.4'
H H 0.0000 0.0000 'International Tables Vol C Tables 4.2.6.8 and 6.1.1.4'
Cl Cl 0.1484 0.1585 'International Tables Vol C Tables 4.2.6.8 and 6.1.1.4'
Mn Mn 0.3368 0.7283 'International Tables Vol C Tables 4.2.6.8 and 6.1.1.4'
N N 0.0061 0.0033 'International Tables Vol C Tables 4.2.6.8 and 6.1.1.4'

loop_
_geom_angle_atom_site_label_1
_geom_angle_atom_site_label_2
_geom_angle_atom_site_label_3
_geom_angle
_geom_angle_site_symmetry_1
_geom_angle_site_symmetry_3
_geom_angle_publ_flag
Cl2 Mn1 Cl1 82.23(2) . . ?
Cl3 Mn1 Cl1 100.72(2) . . ?
Cl3 Mn1 Cl2 108.21(3) . . ?
N1 Mn1 Cl1 88.75(5) . . ?
N1 Mn1 Cl2 134.18(5) . . ?
N1 Mn1 Cl3 117.60(6) . . ?
N1 Mn1 N4 76.87(7) . 3_665 ?
N4 Mn1 Cl1 151.12(5) 3_665 . ?
N4 Mn1 Cl2 89.97(5) 3_665 . ?
N4 Mn1 Cl3 108.13(5) 3_665 . ?
Cl1 Mn2 Cl2 82.94(2) . . ?
Cl4 Mn2 Cl1 111.16(2) . . ?
Cl4 Mn2 Cl2 103.39(2) . . ?
N7 Mn2 Cl1 89.47(5) . . ?
N7 Mn2 Cl2 147.32(5) . . ?
N7 Mn2 Cl4 108.99(5) . . ?
N10 Mn2 Cl1 136.89(6) . . ?
N10 Mn2 Cl2 87.37(5) . . ?
N10 Mn2 Cl4 111.95(6) . . ?
N10 Mn2 N7 76.67(7) . . ?
Mn2 Cl1 Mn1 97.02(2) . . ?
Mn1 Cl2 Mn2 97.78(2) . . ?
C1 N1 Mn1 114.41(14) . . ?
C4 N1 Mn1 124.50(15) . . ?
C4 N1 C1 117.87(19) . . ?
C4 N2 C5 122.0(2) . . ?
C4 N2 C6 119.81(19) . . ?
C6 N2 C5 115.4(2) . . ?
C4 N3 C7 123.4(2) . . ?
C4 N3 C8 119.89(19) . . ?
C7 N3 C8 115.39(19) . . ?
C2 N4 Mn1 112.79(13) . 3_665 ?
C9 N4 Mn1 124.81(15) . 3_665 ?
C9 N4 C2 117.32(18) . . ?
C9 N5 C10 120.93(19) . . ?
C9 N5 C11 122.0(2) . . ?
C10 N5 C11 115.0(2) . . ?
C9 N6 C12 122.0(2) . . ?
C9 N6 C13 121.7(2) . . ?
C13 N6 C12 115.3(2) . . ?
C14 N7 Mn2 112.21(14) . . ?
C17 N7 Mn2 125.04(15) . . ?
C17 N7 C14 118.33(19) . . ?
C17 N8 C18 120.2(2) . . ?
C17 N8 C19 122.4(2) . . ?
C18 N8 C19 115.5(2) . . ?
C17 N9 C20 123.0(2) . . ?
C17 N9 C21 120.8(2) . . ?
C21 N9 C20 114.5(2) . . ?
C15 N10 Mn2 115.31(14) . . ?
C22 N10 Mn2 124.57(15) . . ?
C22 N10 C15 117.60(19) . . ?
C22 N11 C23 122.4(2) . . ?
C22 N11 C24 120.0(2) . . ?
C24 N11 C23 115.5(2) . . ?
C22 N12 C25 123.2(2) . . ?
C22 N12 C26 120.3(2) . . ?
C26 N12 C25 114.8(2) . . ?
C2 C1 N1 117.9(2) 3_665 . ?
C3 C1 N1 122.9(2) . . ?
C3 C1 C2 119.0(2) . 3_665 ?
C1 C2 N4 117.96(19) 3_665 . ?
C3 C2 N4 123.46(19) . . ?
C3 C2 C1 118.4(2) . 3_665 ?
C1 C3 C2 122.6(2) . . ?
C1 C3 H3 118.7 . . ?
C2 C3 H3 118.7 . . ?
N1 C4 N2 122.8(2) . . ?
N1 C4 N3 119.6(2) . . ?
N3 C4 N2 117.7(2) . . ?
N2 C5 H5A 109.5 . . ?
N2 C5 H5B 109.5 . . ?
N2 C5 H5C 109.5 . . ?
H5A C5 H5B 109.5 . . ?
H5A C5 H5C 109.5 . . ?
H5B C5 H5C 109.5 . . ?
N2 C6 H6A 109.5 . . ?
N2 C6 H6B 109.5 . . ?
N2 C6 H6C 109.5 . . ?
H6A C6 H6B 109.5 . . ?
H6A C6 H6C 109.5 . . ?
H6B C6 H6C 109.5 . . ?
N3 C7 H7A 109.5 . . ?
N3 C7 H7B 109.5 . . ?
N3 C7 H7C 109.5 . . ?
H7A C7 H7B 109.5 . . ?
H7A C7 H7C 109.5 . . ?
H7B C7 H7C 109.5 . . ?
N3 C8 H8A 109.5 . . ?
N3 C8 H8B 109.5 . . ?
N3 C8 H8C 109.5 . . ?
H8A C8 H8B 109.5 . . ?
H8A C8 H8C 109.5 . . ?
H8B C8 H8C 109.5 . . ?
N4 C9 N5 124.0(2) . . ?
N4 C9 N6 120.0(2) . . ?
N6 C9 N5 115.9(2) . . ?
N5 C10 H10A 109.5 . . ?
N5 C10 H10B 109.5 . . ?
N5 C10 H10C 109.5 . . ?
H10A C10 H10B 109.5 . . ?
H10A C10 H10C 109.5 . . ?
H10B C10 H10C 109.5 . . ?
N5 C11 H11A 109.5 . . ?
N5 C11 H11B 109.5 . . ?
N5 C11 H11C 109.5 . . ?
H11A C11 H11B 109.5 . . ?
H11A C11 H11C 109.5 . . ?
H11B C11 H11C 109.5 . . ?
N6 C12 H12A 109.5 . . ?
N6 C12 H12B 109.5 . . ?
N6 C12 H12C 109.5 . . ?
H12A C12 H12B 109.5 . . ?
H12A C12 H12C 109.5 . . ?
H12B C12 H12C 109.5 . . ?
N6 C13 H13A 109.5 . . ?
N6 C13 H13B 109.5 . . ?
N6 C13 H13C 109.5 . . ?
H13A C13 H13B 109.5 . . ?
H13A C13 H13C 109.5 . . ?
H13B C13 H13C 109.5 . . ?
C15 C14 N7 117.92(19) . . ?
C16 C14 N7 123.3(2) 3_666 . ?
C16 C14 C15 118.5(2) 3_666 . ?
C14 C15 N10 117.9(2) . . ?
C16 C15 N10 123.0(2) . . ?
C16 C15 C14 118.9(2) . . ?
C14 C16 C15 122.6(2) 3_666 . ?
C14 C16 H16 118.7 3_666 . ?
C15 C16 H16 118.7 . . ?
N7 C17 N8 124.3(2) . . ?
N7 C17 N9 119.8(2) . . ?
N9 C17 N8 115.9(2) . . ?
N8 C18 H18A 109.5 . . ?
N8 C18 H18B 109.5 . . ?
N8 C18 H18C 109.5 . . ?
H18A C18 H18B 109.5 . . ?
H18A C18 H18C 109.5 . . ?
H18B C18 H18C 109.5 . . ?
N8 C19 H19A 109.5 . . ?
N8 C19 H19B 109.5 . . ?
N8 C19 H19C 109.5 . . ?
H19A C19 H19B 109.5 . . ?
H19A C19 H19C 109.5 . . ?
H19B C19 H19C 109.5 . . ?
N9 C20 H20A 109.5 . . ?
N9 C20 H20B 109.5 . . ?
N9 C20 H20C 109.5 . . ?
H20A C20 H20B 109.5 . . ?
H20A C20 H20C 109.5 . . ?
H20B C20 H20C 109.5 . . ?
N9 C21 H21A 109.5 . . ?
N9 C21 H21B 109.5 . . ?
N9 C21 H21C 109.5 . . ?
H21A C21 H21B 109.5 . . ?
H21A C21 H21C 109.5 . . ?
H21B C21 H21C 109.5 . . ?
N10 C22 N11 122.5(2) . . ?
N10 C22 N12 119.3(2) . . ?
N12 C22 N11 118.1(2) . . ?
N11 C23 H23A 109.5 . . ?
N11 C23 H23B 109.5 . . ?
N11 C23 H23C 109.5 . . ?
H23A C23 H23B 109.5 . . ?
H23A C23 H23C 109.5 . . ?
H23B C23 H23C 109.5 . . ?
N11 C24 H24A 109.5 . . ?
N11 C24 H24B 109.5 . . ?
N11 C24 H24C 109.5 . . ?
H24A C24 H24B 109.5 . . ?
H24A C24 H24C 109.5 . . ?
H24B C24 H24C 109.5 . . ?
N12 C25 H25A 109.5 . . ?
N12 C25 H25B 109.5 . . ?
N12 C25 H25C 109.5 . . ?
H25A C25 H25B 109.5 . . ?
H25A C25 H25C 109.5 . . ?
H25B C25 H25C 109.5 . . ?
N12 C26 H26A 109.5 . . ?
N12 C26 H26B 109.5 . . ?
N12 C26 H26C 109.5 . . ?
H26A C26 H26B 109.5 . . ?
H26A C26 H26C 109.5 . . ?
H26B C26 H26C 109.5 . . ?
Cl5 C27 Cl6 114.2(4) . . ?
Cl5 C27 H27A 108.7 . . ?
Cl5 C27 H27B 108.7 . . ?
Cl6 C27 H27A 108.7 . . ?
Cl6 C27 H27B 108.7 . . ?
H27A C27 H27B 107.6 . . ?
Cl7 C28 H28A 109.4 . . ?
Cl7 C28 H28B 109.4 . . ?
Cl8 C28 Cl7 111.11(18) . . ?
Cl8 C28 H28A 109.4 . . ?
Cl8 C28 H28B 109.4 . . ?
H28A C28 H28B 108.0 . . ?
Cl9 C29 H29A 109.7 . . ?
Cl9 C29 H29B 109.7 . . ?
Cl10 C29 Cl9 110.02(17) . . ?
Cl10 C29 H29A 109.7 . . ?
Cl10 C29 H29B 109.7 . . ?
H29A C29 H29B 108.2 . . ?
Cl11 C30 H30A 109.1 . . ?
Cl11 C30 H30B 109.1 . . ?
Cl11 C30 H30C 112.2 . . ?
Cl11 C30 H30D 112.2 . . ?
Cl11 C30 Cl13 97.8(3) . . ?
H30A C30 H30B 107.8 . . ?
H30C C30 H30D 109.8 . . ?
Cl12 C30 Cl11 112.64(19) . . ?
Cl12 C30 H30A 109.1 . . ?
Cl12 C30 H30B 109.1 . . ?
Cl13 C30 H30C 112.2 . . ?
Cl13 C30 H30D 112.2 . . ?

loop_
_geom_bond_atom_site_label_1
_geom_bond_atom_site_label_2
_geom_bond_distance
_geom_bond_site_symmetry_2
_geom_bond_publ_flag
Mn1 Cl1 2.6135(6) . ?
Mn1 Cl2 2.4749(6) . ?
Mn1 Cl3 2.3742(7) . ?
Mn1 N1 2.1693(19) . ?
Mn1 N4 2.2197(18) 3_665 ?
Mn2 Cl1 2.4718(6) . ?
Mn2 Cl2 2.5819(6) . ?
Mn2 Cl4 2.3773(7) . ?
Mn2 N7 2.2421(18) . ?
Mn2 N10 2.1589(19) . ?
N1 C1 1.418(3) . ?
N1 C4 1.336(3) . ?
N2 C4 1.366(3) . ?
N2 C5 1.464(3) . ?
N2 C6 1.454(3) . ?
N3 C4 1.340(3) . ?
N3 C7 1.456(3) . ?
N3 C8 1.457(3) . ?
N4 C2 1.415(3) . ?
N4 C9 1.335(3) . ?
N5 C9 1.361(3) . ?
N5 C10 1.449(3) . ?
N5 C11 1.464(3) . ?
N6 C9 1.353(3) . ?
N6 C12 1.457(3) . ?
N6 C13 1.444(3) . ?
N7 C14 1.421(3) . ?
N7 C17 1.328(3) . ?
N8 C17 1.368(3) . ?
N8 C18 1.452(3) . ?
N8 C19 1.461(3) . ?
N9 C17 1.351(3) . ?
N9 C20 1.458(3) . ?
N9 C21 1.453(3) . ?
N10 C15 1.411(3) . ?
N10 C22 1.336(3) . ?
N11 C22 1.358(3) . ?
N11 C23 1.461(3) . ?
N11 C24 1.449(3) . ?
N12 C22 1.339(3) . ?
N12 C25 1.460(3) . ?
N12 C26 1.454(4) . ?
C1 C2 1.402(3) 3_665 ?
C1 C3 1.395(3) . ?
C2 C3 1.395(3) . ?
C3 H3 0.9500 . ?
C5 H5A 0.9800 . ?
C5 H5B 0.9800 . ?
C5 H5C 0.9800 . ?
C6 H6A 0.9800 . ?
C6 H6B 0.9800 . ?
C6 H6C 0.9800 . ?
C7 H7A 0.9800 . ?
C7 H7B 0.9800 . ?
C7 H7C 0.9800 . ?
C8 H8A 0.9800 . ?
C8 H8B 0.9800 . ?
C8 H8C 0.9800 . ?
C10 H10A 0.9800 . ?
C10 H10B 0.9800 . ?
C10 H10C 0.9800 . ?
C11 H11A 0.9800 . ?
C11 H11B 0.9800 . ?
C11 H11C 0.9800 . ?
C12 H12A 0.9800 . ?
C12 H12B 0.9800 . ?
C12 H12C 0.9800 . ?
C13 H13A 0.9800 . ?
C13 H13B 0.9800 . ?
C13 H13C 0.9800 . ?
C14 C15 1.405(3) . ?
C14 C16 1.394(3) 3_666 ?
C15 C16 1.396(3) . ?
C16 H16 0.9500 . ?
C18 H18A 0.9800 . ?
C18 H18B 0.9800 . ?
C18 H18C 0.9800 . ?
C19 H19A 0.9800 . ?
C19 H19B 0.9800 . ?
C19 H19C 0.9800 . ?
C20 H20A 0.9800 . ?
C20 H20B 0.9800 . ?
C20 H20C 0.9800 . ?
C21 H21A 0.9800 . ?
C21 H21B 0.9800 . ?
C21 H21C 0.9800 . ?
C23 H23A 0.9800 . ?
C23 H23B 0.9800 . ?
C23 H23C 0.9800 . ?
C24 H24A 0.9800 . ?
C24 H24B 0.9800 . ?
C24 H24C 0.9800 . ?
C25 H25A 0.9800 . ?
C25 H25B 0.9800 . ?
C25 H25C 0.9800 . ?
C26 H26A 0.9800 . ?
C26 H26B 0.9800 . ?
C26 H26C 0.9800 . ?
Cl5 C27 1.697(9) . ?
Cl6 C27 1.720(7) . ?
C27 H27A 0.9900 . ?
C27 H27B 0.9900 . ?
Cl7 C28 1.768(3) . ?
Cl8 C28 1.754(4) . ?
C28 H28A 0.9900 . ?
C28 H28B 0.9900 . ?
Cl9 C29 1.770(4) . ?
Cl10 C29 1.754(3) . ?
C29 H29A 0.9900 . ?
C29 H29B 0.9900 . ?
Cl11 C30 1.774(4) . ?
C30 H30A 0.9900 . ?
C30 H30B 0.9900 . ?
C30 H30C 0.9900 . ?
C30 H30D 0.9900 . ?
C30 Cl12 1.710(4) . ?
C30 Cl13 2.007(9) . ?

loop_
_geom_torsion_atom_site_label_1
_geom_torsion_atom_site_label_2
_geom_torsion_atom_site_label_3
_geom_torsion_atom_site_label_4
_geom_torsion
_geom_torsion_site_symmetry_1
_geom_torsion_site_symmetry_2
_geom_torsion_site_symmetry_3
_geom_torsion_site_symmetry_4
_geom_torsion_publ_flag
Mn1 N1 C1 C2 0.8(3) . . . 3_665 ?
Mn1 N1 C1 C3 -173.82(17) . . . . ?
Mn1 N1 C4 N2 -109.0(2) . . . . ?
Mn1 N1 C4 N3 69.4(3) . . . . ?
Mn1 N4 C2 C1 3.2(2) 3_665 . . 3_665 ?
Mn1 N4 C2 C3 -172.29(17) 3_665 . . . ?
Mn1 N4 C9 N5 -115.1(2) 3_665 . . . ?
Mn1 N4 C9 N6 62.9(3) 3_665 . . . ?
Mn2 N7 C14 C15 -1.5(3) . . . . ?
Mn2 N7 C14 C16 172.93(18) . . . 3_666 ?
Mn2 N7 C17 N8 115.0(2) . . . . ?
Mn2 N7 C17 N9 -63.2(3) . . . . ?
Mn2 N10 C15 C14 0.4(3) . . . . ?
Mn2 N10 C15 C16 -173.59(18) . . . . ?
Mn2 N10 C22 N11 -111.0(2) . . . . ?
Mn2 N10 C22 N12 67.8(3) . . . . ?
N1 C1 C3 C2 173.8(2) . . . . ?
N4 C2 C3 C1 176.3(2) . . . . ?
N7 C14 C15 N10 0.7(3) . . . . ?
N7 C14 C15 C16 175.0(2) . . . . ?
N10 C15 C16 C14 173.6(2) . . . 3_666 ?
C1 N1 C4 N2 49.6(3) . . . . ?
C1 N1 C4 N3 -132.0(2) . . . . ?
C1 C2 C3 C1 0.8(4) 3_665 . . . ?
C2 N4 C9 N5 37.8(3) . . . . ?
C2 N4 C9 N6 -144.2(2) . . . . ?
C2 C1 C3 C2 -0.8(4) 3_665 . . . ?
C4 N1 C1 C2 -159.8(2) . . . 3_665 ?
C4 N1 C1 C3 25.5(3) . . . . ?
C5 N2 C4 N1 -139.1(2) . . . . ?
C5 N2 C4 N3 42.5(3) . . . . ?
C6 N2 C4 N1 21.3(3) . . . . ?
C6 N2 C4 N3 -157.1(2) . . . . ?
C7 N3 C4 N1 -148.4(2) . . . . ?
C7 N3 C4 N2 30.1(3) . . . . ?
C8 N3 C4 N1 17.9(3) . . . . ?
C8 N3 C4 N2 -163.7(2) . . . . ?
C9 N4 C2 C1 -152.9(2) . . . 3_665 ?
C9 N4 C2 C3 31.6(3) . . . . ?
C10 N5 C9 N4 27.5(3) . . . . ?
C10 N5 C9 N6 -150.6(2) . . . . ?
C11 N5 C9 N4 -135.4(2) . . . . ?
C11 N5 C9 N6 46.5(3) . . . . ?
C12 N6 C9 N4 -149.7(2) . . . . ?
C12 N6 C9 N5 28.5(3) . . . . ?
C13 N6 C9 N4 18.2(3) . . . . ?
C13 N6 C9 N5 -163.6(2) . . . . ?
C14 N7 C17 N8 -39.5(3) . . . . ?
C14 N7 C17 N9 142.3(2) . . . . ?
C14 C15 C16 C14 -0.4(4) . . . 3_666 ?
C15 N10 C22 N11 50.1(3) . . . . ?
C15 N10 C22 N12 -131.1(2) . . . . ?
C16 C14 C15 N10 -173.9(2) 3_666 . . . ?
C16 C14 C15 C16 0.3(4) 3_666 . . . ?
C17 N7 C14 C15 156.2(2) . . . . ?
C17 N7 C14 C16 -29.5(3) . . . 3_666 ?
C18 N8 C17 N7 -26.6(3) . . . . ?
C18 N8 C17 N9 151.7(2) . . . . ?
C19 N8 C17 N7 136.7(2) . . . . ?
C19 N8 C17 N9 -45.0(3) . . . . ?
C20 N9 C17 N7 148.6(2) . . . . ?
C20 N9 C17 N8 -29.8(3) . . . . ?
C21 N9 C17 N7 -15.9(3) . . . . ?
C21 N9 C17 N8 165.7(2) . . . . ?
C22 N10 C15 C14 -162.4(2) . . . . ?
C22 N10 C15 C16 23.6(3) . . . . ?
C23 N11 C22 N10 -141.6(2) . . . . ?
C23 N11 C22 N12 39.6(3) . . . . ?
C24 N11 C22 N10 21.5(3) . . . . ?
C24 N11 C22 N12 -157.3(2) . . . . ?
C25 N12 C22 N10 -146.5(2) . . . . ?
C25 N12 C22 N11 32.4(3) . . . . ?
C26 N12 C22 N10 18.1(3) . . . . ?
C26 N12 C22 N11 -163.1(2) . . . . ?
